data_1100266
loop_
_publ_author_name
'Reichardt, Christian'
'Erfurt, Hans-Peter'
'Harms, Klaus'
'Sch\"afer, Gerhard'

_publ_section_title
;
 Syntheses, Absolute Configurations, and UV/Vis Spectroscopic Properties
 of New Chiral Tri- and Pentamethinium Streptocyanine Dyes with
 4-Aminophenyl 4-Methylphenyl Sulfoxide Endgroups
;
_journal_coden_ASTM EJOCFK
_journal_issue 3
_journal_name_full 'European Journal of Organic Chemistry'
_journal_page_first 439
_journal_page_last 452
_journal_paper_doi 10.1002/1099-0690(20022)2002:3<439::AID-EJOC439>3.0.CO;2-B
_journal_volume 2002
_journal_year 2002
_chemical_formula_moiety 'C29 H26 N2 O2 S2'
_chemical_formula_sum 'C29 H26 N2 O2 S2'
_chemical_melting_point 368.15
_chemical_name_systematic
;
(-)-(S,S)-3-(4-(4-Methylphenylsulfinyl)phenylamino)propenal (4-(4-methylphenyl
sulfinyl)phenylimine)
;
_space_group_IT_number 4
_symmetry_cell_setting monoclinic
_symmetry_space_group_name_Hall 'P 2yb'
_symmetry_space_group_name_H-M 'P 1 21 1'
_cell_angle_alpha 90
_cell_angle_beta 92.11(3)
_cell_angle_gamma 90
_cell_formula_units_Z 2
_cell_length_a 7.9433(16)
_cell_length_b 7.260(1)
_cell_length_c 21.921(5)
_cell_volume 1263.291
_diffrn_ambient_temperature 193
_exptl_crystal_colour yellow.
_exptl_crystal_density_diffrn 1.311
_exptl_crystal_description 'thin plate'
_refine_ls_R_factor_gt 5.67
_refine_ls_wR_factor_gt 5.67
_cod_original_sg_symbol_H-M 'P 21'
_cod_database_code 1100266

loop_
_symmetry_equiv_pos_site_id
_symmetry_equiv_pos_as_xyz
1 x,y,z
2 -x,1/2+y,-z

loop_
_atom_site_label
_atom_site_type_symbol
_atom_site_fract_x
_atom_site_fract_y
_atom_site_fract_z
S1 S -0.1092(3) 1.6654(3) 0.62762(9)
S2 S 0.5399(3) 0.9672(3) 0.10445(8)
N1 N 0.4086(8) 1.5780(8) 0.4384(3)
H1 H 0.386(9) 1.519(10) 0.406(2)
N2 N 0.5170(8) 1.4450(9) 0.3274(2)
O1 O -0.2746(6) 1.6348(8) 0.5948(2)
O2 O 0.5556(7) 0.7714(7) 0.1280(2)
C1 C 0.5459(10) 1.6812(12) 0.4347(3)
H2 H 0.57170 1.76260 0.46770
C2 C 0.6524(10) 1.6798(12) 0.3877(3)
H3 H 0.74470 1.76300 0.38980
C3 C 0.6371(10) 1.5640(11) 0.3355(3)
H4 H 0.71880 1.57450 0.30510
C4 C 0.0499(8) 1.6262(9) 0.5731(3)
C5 C 0.006(1) 1.5597(9) 0.5140(3)
H5 H -0.10670 1.52270 0.50460
C6 C 0.1229(9) 1.5481(9) 0.4706(3)
H6 H 0.09080 1.50860 0.43050
C7 C 0.2867(10) 1.5932(9) 0.4846(3)
C8 C 0.3358(10) 1.6548(10) 0.5429(3)
H7 H 0.45030 1.68330 0.55280
C9 C 0.2134(9) 1.6735(11) 0.5862(3)
H8 H 0.24420 1.72010 0.62550
C10 C -0.0717(9) 1.4691(11) 0.6772(3)
C11 C 0.0487(8) 1.4761(12) 0.7241(3)
H9 H 0.11710 1.58260 0.72980
C12 C 0.0689(10) 1.3267(14) 0.7630(3)
H10 H 0.15260 1.33070 0.79510
C13 C -0.0315(10) 1.1714(13) 0.7557(3)
C14 C -0.1527(10) 1.1686(12) 0.7087(3)
H11 H -0.22110 1.06230 0.70300
C15 C -0.1765(10) 1.3193(12) 0.6696(3)
H12 H -0.26300 1.31810 0.63850
C16 C -0.0105(11) 1.0044(13) 0.7988(3)
H13 H -0.00070 0.89170 0.77450
H14 H -0.10890 0.99510 0.82430
H15 H 0.09130 1.02020 0.82480
H16? H -0.01150 1.04630 0.84120
H17? H 0.09670 0.94290 0.79150
H18? H -0.10350 0.91780 0.79090
C17 C 0.5196(9) 1.1113(10) 0.1697(3)
C18 C 0.4948(9) 1.0351(10) 0.2269(3)
H19 H 0.48000 0.90590 0.23090
C19 C 0.4915(9) 1.1474(11) 0.2783(3)
H20 H 0.47160 1.09450 0.31710
C20 C 0.517(1) 1.3355(11) 0.2736(3)
C21 C 0.5368(9) 1.4120(11) 0.2154(3)
H21 H 0.54850 1.54170 0.21150
C22 C 0.5397(11) 1.3032(12) 0.1641(3)
H22 H 0.55510 1.35710 0.12520
C23 C 0.3372(7) 0.9905(11) 0.0696(3)
C24 C 0.1866(10) 0.9741(12) 0.1000(3)
H23 H 0.19080 0.95890 0.14310
C25 C 0.0323(9) 0.9795(13) 0.0695(3)
H24 H -0.06750 0.96830 0.09180
C26 C 0.0204(9) 1.0013(11) 0.0059(3)
C27 C 0.1707(9) 1.0221(12) -0.0239(3)
H25 H 0.16660 1.04130 -0.06680
C28 C 0.3281(8) 1.0159(10) 0.0072(3)
H26 H 0.42840 1.02910 -0.01470
C29 C -0.1470(9) 1.0016(15) -0.0277(3)
H27 H -0.23690 0.99420 0.00170
H28 H -0.15430 0.89530 -0.05520
H29 H -0.15950 1.11530 -0.05150
H30? H -0.13020 1.00900 -0.07170
H31? H -0.21280 1.10790 -0.01480
H32? H -0.20760 0.88790 -0.01850

loop_
_atom_type_symbol
_atom_type_radius_bond
C 0.68
H 0.23
N 0.68
O 0.68
S 1.02
